data_1554443
loop_
_publ_author_name
'Liu, Xiangyu'
'Wu, Chengjuan'
'Zhang, Jing'
'Shi, Yihan'
'Zhang, Shengnan'
'Geng, Yan'
'Tung, Chen-Ho'
'Wang, Wenguang'

_publ_section_title
;
 Cobalt-catalyzed radical cyclization of isocyanides forming
 phenanthridine derivatives
;
_journal_issue 20
_journal_name_full 'Organic Chemistry Frontiers'
_journal_page_first 2997
_journal_paper_doi 10.1039/C8QO00887F
_journal_volume 5
_journal_year 2018
_chemical_formula_moiety 'C30 H23 N O2'
_chemical_formula_sum 'C30 H23 N O2'
_chemical_formula_weight 429.49
_space_group_crystal_system triclinic
_space_group_IT_number 2
_space_group_name_Hall '-P 1'
_space_group_name_H-M_alt 'P -1'
_atom_sites_solution_hydrogens geom
_atom_sites_solution_primary dual
_audit_creation_date 2018-05-24
_audit_creation_method
;
Olex2 1.2
(compiled 2017.08.10 svn.r3458 for OlexSys, GUI svn.r5381)
;
_audit_update_record
;
2018-07-10 deposited with the CCDC.
2018-09-17 downloaded from the CCDC.
;
_cell_angle_alpha 109.541(6)
_cell_angle_beta 103.435(7)
_cell_angle_gamma 90.850(6)
_cell_formula_units_Z 2
_cell_length_a 7.3192(6)
_cell_length_b 11.4476(7)
_cell_length_c 14.2878(11)
_cell_measurement_reflns_used 4306
_cell_measurement_temperature 173.00(10)
_cell_measurement_theta_max 76.5580
_cell_measurement_theta_min 4.0480
_cell_volume 1091.70(15)
_computing_cell_refinement 'CrysAlisPro 1.171.39.46 (Rigaku OD, 2018)'
_computing_data_collection 'CrysAlisPro 1.171.39.46 (Rigaku OD, 2018)'
_computing_data_reduction 'CrysAlisPro 1.171.39.46 (Rigaku OD, 2018)'
_computing_molecular_graphics 'Olex2 (Dolomanov et al., 2009)'
_computing_publication_material 'Olex2 (Dolomanov et al., 2009)'
_computing_structure_refinement 'ShelXL (Sheldrick, 2015)'
_computing_structure_solution 'ShelXT (Sheldrick, 2015)'
_diffrn_ambient_environment N~2~
_diffrn_ambient_temperature 173.00(10)
_diffrn_detector 'CCD plate'
_diffrn_detector_type HyPix
_diffrn_measured_fraction_theta_full 0.972
_diffrn_measured_fraction_theta_max 0.986
_diffrn_measurement_details
;
List of Runs (angles in degrees, time in seconds):

  # Type    Start    End  Width  t~exp~   \w     \q     \k     \f   Frames
#--------------------------------------------------------------------------
  1  \w     23.00  88.00   1.00    0.15    --   48.20-113.00  74.00   65
  2  \w    -81.00 -33.00   1.00    0.15    --  -86.25 113.00 165.00   48
  3  \w   -104.00 -78.00   1.00    0.15    --  -86.25-113.00  74.00   26
  4  \w     79.00 111.00   1.00    0.15    --  107.75-113.00  74.00   32
  5  \w     48.00  78.00   1.00    0.15    --  107.75-113.00  74.00   30
  6  \w    100.00 136.00   1.00    0.15    --  107.75 113.00 165.00   36
  7  \w    -55.00  23.00   1.00    0.15    --  -48.20  37.00-120.00   78
  8  \w    -52.00  -9.00   1.00    0.15    --  -48.20 113.00 165.00   43
  9  \w    -86.00 -58.00   1.00    0.15    --  -48.20 113.00 165.00   28
 10  \w    -71.00  20.00   1.00    0.15    --  -48.20  77.00 -60.00   91
 11  \w   -120.00 -74.00   1.00    0.15    --  -48.20-125.00-120.00   46
 12  \w   -157.00-116.00   1.00    0.15    --  -86.25 -99.00-120.00   41
 13  \w   -162.00 -73.00   1.00    0.15    --  -86.25 -19.00 120.00   89
 14  \w   -108.00 -83.00   1.00    0.15    --  -86.25 -99.00-120.00   25
 15  \w     42.00 131.00   1.00    0.15    --  107.75 -77.00 150.00   89
 16  \w    129.00 174.00   1.00    0.15    --  107.75  37.00  60.00   45
 17  \w     97.00 123.00   1.00    0.15    --  107.75  37.00  60.00   26
 18  \w     70.00 106.00   1.00    0.15    --  107.75 -99.00 150.00   36
 19  \w     35.00  66.00   1.00    0.15    --  107.75 -99.00 150.00   31
 20  \w     35.00 108.00   1.00    0.15    --  107.75 -57.00  30.00   73
 21  \w     51.00 115.00   1.00    0.15    --  107.75-125.00  30.00   64
 22  \w     95.00 178.00   1.00    0.15    --  107.75  19.00   0.00   83
 23  \w     95.00 173.00   1.00    0.15    --  107.75  37.00  90.00   78
 24  \w     35.00 119.00   1.00    0.15    --  107.75 -57.00-150.00   84
;
_diffrn_measurement_device 'four-circle diffractometer'
_diffrn_measurement_device_type 'XtaLAB Synergy, Dualflex, HyPix'
_diffrn_measurement_method '\w scans'
_diffrn_orient_matrix_type 'CrysAlisPro convention (1999,Acta A55,543-557)'
_diffrn_orient_matrix_UB_11 -0.0713291000
_diffrn_orient_matrix_UB_12 -0.1385434000
_diffrn_orient_matrix_UB_13 -0.0586681000
_diffrn_orient_matrix_UB_21 -0.0195534000
_diffrn_orient_matrix_UB_22 -0.0150953000
_diffrn_orient_matrix_UB_23 0.1005079000
_diffrn_orient_matrix_UB_31 -0.2045551000
_diffrn_orient_matrix_UB_32 0.0343446000
_diffrn_orient_matrix_UB_33 -0.0208086000
_diffrn_radiation_monochromator mirror
_diffrn_radiation_probe x-ray
_diffrn_radiation_type CuK\a
_diffrn_radiation_wavelength 1.54184
_diffrn_reflns_av_R_equivalents 0.0422
_diffrn_reflns_av_unetI/netI 0.0519
_diffrn_reflns_Laue_measured_fraction_full 0.972
_diffrn_reflns_Laue_measured_fraction_max 0.986
_diffrn_reflns_limit_h_max 7
_diffrn_reflns_limit_h_min -8
_diffrn_reflns_limit_k_max 13
_diffrn_reflns_limit_k_min -13
_diffrn_reflns_limit_l_max 15
_diffrn_reflns_limit_l_min -17
_diffrn_reflns_number 9483
_diffrn_reflns_point_group_measured_fraction_full 0.972
_diffrn_reflns_point_group_measured_fraction_max 0.986
_diffrn_reflns_theta_full 67.684
_diffrn_reflns_theta_max 67.069
_diffrn_reflns_theta_min 4.119
_diffrn_source 'micro-focus sealed X-ray tube'
_diffrn_source_type 'PhotonJet (Cu) X-ray Source'
_exptl_absorpt_coefficient_mu 0.640
_exptl_absorpt_correction_T_max 1.00000
_exptl_absorpt_correction_T_min 0.42106
_exptl_absorpt_correction_type multi-scan
_exptl_absorpt_process_details
;
CrysAlisPro 1.171.39.46 (Rigaku Oxford Diffraction, 2018)
Empirical absorption correction using spherical harmonics,
 implemented in SCALE3 ABSPACK scaling algorithm.
;
_exptl_crystal_density_diffrn 1.307
_exptl_crystal_description block
_exptl_crystal_F_000 452
_refine_diff_density_max 0.257
_refine_diff_density_min -0.295
_refine_diff_density_rms 0.053
_refine_ls_extinction_method none
_refine_ls_goodness_of_fit_ref 1.065
_refine_ls_hydrogen_treatment constr
_refine_ls_matrix_type full
_refine_ls_number_parameters 300
_refine_ls_number_reflns 3840
_refine_ls_number_restraints 0
_refine_ls_restrained_S_all 1.065
_refine_ls_R_factor_all 0.0655
_refine_ls_R_factor_gt 0.0504
_refine_ls_shift/su_max 0.000
_refine_ls_shift/su_mean 0.000
_refine_ls_structure_factor_coef Fsqd
_refine_ls_weighting_details 'w=1/[\s^2^(Fo^2^)+(0.0786P)^2^+0.2490P] where P=(Fo^2^+2Fc^2^)/3'
_refine_ls_weighting_scheme calc
_refine_ls_wR_factor_gt 0.1343
_refine_ls_wR_factor_ref 0.1468
_reflns_Friedel_coverage 0.000
_reflns_number_gt 3100
_reflns_number_total 3840
_reflns_threshold_expression 'I > 2\s(I)'
_cod_data_source_file c8qo00887f2.cif
_cod_data_source_block 180524lxy-1
_cod_database_code 1554443
_shelxl_version_number 2013-4
_chemical_oxdiff_formula CHNO
_shelx_space_group_comment
;
The symmetry employed for this shelxl refinement is uniquely defined
by the following loop, which should always be used as a source of
symmetry information in preference to the above space-group names.
They are only intended as comments.
;
_reflns_odcompleteness_completeness 98.95
_reflns_odcompleteness_iscentric 1
_reflns_odcompleteness_theta 66.97
_olex2_refinement_description
;
1. Fixed Uiso
 At 1.2 times of:
  All C(H) groups, All C(H,H) groups
 At 1.5 times of:
  All C(H,H,H) groups
2.a Ternary CH refined with riding coordinates:
 C27(H27)
2.b Secondary CH2 refined with riding coordinates:
 C30(H30A,H30B)
2.c Aromatic/amide H refined with riding coordinates:
 C9(H9), C3(H3), C6(H6), C8(H8), C25(H25), C22(H22), C19(H19), C16(H16),
 C5(H5), C4(H4), C23(H23), C17(H17), C18(H18), C24(H24)
2.d Idealised Me refined as rotating group:
 C33(H33A,H33B,H33C), C31(H31A,H31B,H31C)
;
_olex2_submission_special_instructions 'No special instructions were received'
_oxdiff_exptl_absorpt_empirical_details
;
Empirical correction (ABSPACK) includes:
- Absorption correction using spherical harmonics
- Frame scaling
;
_oxdiff_exptl_absorpt_empirical_full_max 2.679
_oxdiff_exptl_absorpt_empirical_full_min 0.505

loop_
_space_group_symop_operation_xyz
'x, y, z'
'-x, -y, -z'

loop_
_atom_site_label
_atom_site_type_symbol
_atom_site_fract_x
_atom_site_fract_y
_atom_site_fract_z
_atom_site_U_iso_or_equiv
_atom_site_adp_type
_atom_site_occupancy
_atom_site_site_symmetry_order
_atom_site_calc_flag
_atom_site_refinement_flags_posn
O29 O 0.99031(19) 0.85846(12) 0.80497(11) 0.0426(4) Uani 1 1 d .
O32 O 0.8660(2) 1.02129(11) 0.89871(11) 0.0453(4) Uani 1 1 d .
N14 N 0.5673(2) 0.74371(13) 0.74350(11) 0.0305(3) Uani 1 1 d .
C11 C 0.5681(2) 0.49235(15) 0.72658(13) 0.0278(4) Uani 1 1 d .
C10 C 0.4433(2) 0.52828(15) 0.64924(13) 0.0285(4) Uani 1 1 d .
C1 C 0.4564(2) 0.65498(15) 0.65925(13) 0.0286(4) Uani 1 1 d .
C26 C 0.5483(2) 0.37277(15) 0.74202(13) 0.0300(4) Uani 1 1 d .
C12 C 0.7179(2) 0.58005(15) 0.79365(13) 0.0293(4) Uani 1 1 d .
C9 C 0.3247(2) 0.44185(16) 0.55625(13) 0.0310(4) Uani 1 1 d .
H9 H 0.3185 0.3572 0.5465 0.037 Uiso 1 1 calc R
C20 C 0.8803(3) 0.41514(16) 0.84645(13) 0.0316(4) Uani 1 1 d .
C2 C 0.3501(2) 0.69667(16) 0.57963(13) 0.0299(4) Uani 1 1 d .
C13 C 0.6947(2) 0.70810(15) 0.80724(13) 0.0289(4) Uani 1 1 d .
C3 C 0.3726(3) 0.82144(16) 0.58475(14) 0.0354(4) Uani 1 1 d .
H3 H 0.4533 0.8800 0.6421 0.042 Uiso 1 1 calc R
C21 C 0.6995(3) 0.33845(15) 0.80592(13) 0.0312(4) Uani 1 1 d .
C15 C 0.8890(2) 0.53631(16) 0.84173(13) 0.0300(4) Uani 1 1 d .
C27 C 0.7965(2) 0.81638(15) 0.90276(13) 0.0319(4) Uani 1 1 d .
H27 H 0.8968 0.7854 0.9441 0.038 Uiso 1 1 calc R
C6 C 0.1293(3) 0.64928(17) 0.41290(14) 0.0358(4) Uani 1 1 d .
H6 H 0.0461 0.5925 0.3556 0.043 Uiso 1 1 calc R
C8 C 0.2218(2) 0.48048(16) 0.48252(14) 0.0331(4) Uani 1 1 d .
H8 H 0.1437 0.4219 0.4242 0.040 Uiso 1 1 calc R
C28 C 0.8842(3) 0.91198(16) 0.87023(14) 0.0342(4) Uani 1 1 d .
C25 C 0.3771(3) 0.29632(16) 0.70461(14) 0.0356(4) Uani 1 1 d .
H25 H 0.2744 0.3191 0.6646 0.043 Uiso 1 1 calc R
C22 C 0.6734(3) 0.22951(16) 0.82777(15) 0.0381(4) Uani 1 1 d .
H22 H 0.7720 0.2077 0.8710 0.046 Uiso 1 1 calc R
C19 C 1.0482(3) 0.37028(17) 0.88539(14) 0.0372(4) Uani 1 1 d .
H19 H 1.0432 0.2914 0.8904 0.045 Uiso 1 1 calc R
C7 C 0.2292(2) 0.60865(16) 0.49155(13) 0.0308(4) Uani 1 1 d .
C16 C 1.0668(3) 0.60416(17) 0.87000(14) 0.0348(4) Uani 1 1 d .
H16 H 1.0750 0.6822 0.8637 0.042 Uiso 1 1 calc R
C5 C 0.1530(3) 0.77078(18) 0.41967(15) 0.0393(5) Uani 1 1 d .
H5 H 0.0868 0.7958 0.3669 0.047 Uiso 1 1 calc R
C4 C 0.2759(3) 0.85726(18) 0.50549(15) 0.0399(5) Uani 1 1 d .
H4 H 0.2928 0.9396 0.5093 0.048 Uiso 1 1 calc R
C23 C 0.5061(3) 0.15442(17) 0.78705(16) 0.0418(5) Uani 1 1 d .
H23 H 0.4932 0.0812 0.8007 0.050 Uiso 1 1 calc R
C17 C 1.2291(3) 0.55712(18) 0.90685(15) 0.0397(4) Uani 1 1 d .
H17 H 1.3455 0.6035 0.9255 0.048 Uiso 1 1 calc R
C18 C 1.2189(3) 0.44019(18) 0.91613(15) 0.0415(5) Uani 1 1 d .
H18 H 1.3279 0.4095 0.9432 0.050 Uiso 1 1 calc R
C33 C 0.6568(3) 0.87263(19) 0.96633(15) 0.0443(5) Uani 1 1 d .
H33A H 0.5507 0.8946 0.9239 0.066 Uiso 1 1 calc GR
H33B H 0.7180 0.9458 1.0227 0.066 Uiso 1 1 calc GR
H33C H 0.6139 0.8127 0.9922 0.066 Uiso 1 1 calc GR
C24 C 0.3565(3) 0.18846(17) 0.72539(16) 0.0413(5) Uani 1 1 d .
H24 H 0.2422 0.1384 0.6980 0.050 Uiso 1 1 calc R
C30 C 1.0600(3) 0.9326(2) 0.75317(17) 0.0499(5) Uani 1 1 d .
H30A H 1.1776 0.9043 0.7379 0.060 Uiso 1 1 calc R
H30B H 1.0846 1.0192 0.7977 0.060 Uiso 1 1 calc R
C31 C 0.9178(3) 0.9208(2) 0.65601(19) 0.0599(6) Uani 1 1 d .
H31A H 0.8856 0.8343 0.6147 0.090 Uiso 1 1 calc GR
H31B H 0.9699 0.9632 0.6190 0.090 Uiso 1 1 calc GR
H31C H 0.8066 0.9572 0.6719 0.090 Uiso 1 1 calc GR

loop_
_atom_site_aniso_label
_atom_site_aniso_U_11
_atom_site_aniso_U_22
_atom_site_aniso_U_33
_atom_site_aniso_U_23
_atom_site_aniso_U_13
_atom_site_aniso_U_12
O29 0.0491(8) 0.0346(7) 0.0495(8) 0.0174(6) 0.0187(7) 0.0015(6)
O32 0.0591(9) 0.0245(7) 0.0451(8) 0.0108(6) 0.0016(7) 0.0028(6)
N14 0.0317(8) 0.0271(7) 0.0294(8) 0.0075(6) 0.0048(6) 0.0003(6)
C11 0.0280(9) 0.0252(8) 0.0288(8) 0.0069(7) 0.0084(7) 0.0015(6)
C10 0.0275(9) 0.0272(8) 0.0300(9) 0.0088(7) 0.0074(7) 0.0004(6)
C1 0.0254(8) 0.0297(9) 0.0283(9) 0.0077(7) 0.0058(7) 0.0015(7)
C26 0.0362(9) 0.0250(8) 0.0282(9) 0.0072(7) 0.0098(7) 0.0023(7)
C12 0.0320(9) 0.0278(8) 0.0263(8) 0.0076(7) 0.0072(7) 0.0010(7)
C9 0.0297(9) 0.0286(9) 0.0325(9) 0.0079(7) 0.0076(7) 0.0000(7)
C20 0.0386(10) 0.0298(9) 0.0239(9) 0.0079(7) 0.0053(7) 0.0042(7)
C2 0.0278(9) 0.0309(9) 0.0308(9) 0.0101(7) 0.0077(7) 0.0061(7)
C13 0.0275(9) 0.0288(9) 0.0280(9) 0.0082(7) 0.0054(7) 0.0002(7)
C3 0.0374(10) 0.0305(9) 0.0346(10) 0.0092(8) 0.0053(8) 0.0037(7)
C21 0.0390(10) 0.0250(8) 0.0275(9) 0.0059(7) 0.0092(7) 0.0047(7)
C15 0.0342(9) 0.0295(9) 0.0229(8) 0.0070(7) 0.0041(7) 0.0023(7)
C27 0.0337(9) 0.0273(8) 0.0298(9) 0.0075(7) 0.0023(7) 0.0006(7)
C6 0.0316(9) 0.0428(10) 0.0295(9) 0.0090(8) 0.0064(7) 0.0069(8)
C8 0.0296(9) 0.0336(9) 0.0303(9) 0.0056(7) 0.0049(7) -0.0031(7)
C28 0.0338(9) 0.0299(9) 0.0306(9) 0.0083(7) -0.0041(7) -0.0017(7)
C25 0.0367(10) 0.0317(9) 0.0380(10) 0.0127(8) 0.0081(8) 0.0012(7)
C22 0.0489(11) 0.0287(9) 0.0353(10) 0.0120(8) 0.0066(8) 0.0051(8)
C19 0.0454(11) 0.0326(9) 0.0316(9) 0.0106(8) 0.0063(8) 0.0088(8)
C7 0.0259(9) 0.0371(9) 0.0292(9) 0.0101(7) 0.0083(7) 0.0035(7)
C16 0.0365(10) 0.0319(9) 0.0318(9) 0.0093(8) 0.0036(8) 0.0000(7)
C5 0.0408(11) 0.0460(11) 0.0327(10) 0.0173(8) 0.0064(8) 0.0111(8)
C4 0.0443(11) 0.0369(10) 0.0413(11) 0.0177(9) 0.0094(9) 0.0104(8)
C23 0.0560(12) 0.0266(9) 0.0439(11) 0.0139(8) 0.0125(9) 0.0012(8)
C17 0.0329(10) 0.0445(11) 0.0359(10) 0.0107(8) 0.0030(8) 0.0022(8)
C18 0.0376(10) 0.0460(11) 0.0353(10) 0.0121(9) 0.0012(8) 0.0105(8)
C33 0.0456(11) 0.0427(11) 0.0345(10) 0.0016(8) 0.0089(9) -0.0026(8)
C24 0.0445(11) 0.0314(10) 0.0460(11) 0.0113(8) 0.0113(9) -0.0051(8)
C30 0.0514(12) 0.0505(12) 0.0539(13) 0.0248(10) 0.0155(10) -0.0082(9)
C31 0.0576(14) 0.0699(15) 0.0546(14) 0.0294(12) 0.0083(11) -0.0122(11)

loop_
_atom_type_symbol
_atom_type_description
_atom_type_scat_dispersion_real
_atom_type_scat_dispersion_imag
_atom_type_scat_source
C C 0.0181 0.0091 'International Tables Vol C Tables 4.2.6.8 and 6.1.1.4'
H H 0.0000 0.0000 'International Tables Vol C Tables 4.2.6.8 and 6.1.1.4'
N N 0.0311 0.0180 'International Tables Vol C Tables 4.2.6.8 and 6.1.1.4'
O O 0.0492 0.0322 'International Tables Vol C Tables 4.2.6.8 and 6.1.1.4'

loop_
_geom_angle_atom_site_label_1
_geom_angle_atom_site_label_2
_geom_angle_atom_site_label_3
_geom_angle
C28 O29 C30 117.98(15)
C13 N14 C1 118.50(14)
C10 C11 C26 125.24(15)
C12 C11 C10 117.03(15)
C12 C11 C26 117.72(15)
C1 C10 C11 117.67(15)
C1 C10 C9 117.66(15)
C9 C10 C11 124.14(15)
N14 C1 C10 122.17(15)
N14 C1 C2 116.76(15)
C10 C1 C2 121.07(15)
C21 C26 C11 119.50(15)
C25 C26 C11 122.34(15)
C25 C26 C21 117.81(16)
C11 C12 C13 116.79(15)
C11 C12 C15 119.01(15)
C13 C12 C15 124.15(15)
C10 C9 H9 119.2
C8 C9 C10 121.54(16)
C8 C9 H9 119.2
C15 C20 C21 118.98(15)
C19 C20 C21 122.17(16)
C19 C20 C15 118.78(17)
C3 C2 C1 121.77(16)
C7 C2 C1 119.05(15)
C7 C2 C3 119.07(16)
N14 C13 C12 123.04(15)
N14 C13 C27 112.75(14)
C12 C13 C27 123.80(14)
C2 C3 H3 119.8
C4 C3 C2 120.50(17)
C4 C3 H3 119.8
C26 C21 C20 119.69(15)
C22 C21 C26 119.09(16)
C22 C21 C20 121.21(16)
C20 C15 C12 119.18(15)
C16 C15 C12 121.61(16)
C16 C15 C20 118.58(16)
C13 C27 H27 109.0
C13 C27 C33 109.62(15)
C28 C27 C13 108.91(14)
C28 C27 H27 109.0
C28 C27 C33 111.33(15)
C33 C27 H27 109.0
C7 C6 H6 119.5
C5 C6 H6 119.5
C5 C6 C7 121.04(17)
C9 C8 H8 119.0
C9 C8 C7 121.97(16)
C7 C8 H8 119.0
O29 C28 C27 110.81(14)
O32 C28 O29 123.58(18)
O32 C28 C27 125.60(18)
C26 C25 H25 119.1
C24 C25 C26 121.88(17)
C24 C25 H25 119.1
C21 C22 H22 119.2
C23 C22 C21 121.65(17)
C23 C22 H22 119.2
C20 C19 H19 119.3
C18 C19 C20 121.42(17)
C18 C19 H19 119.3
C2 C7 C6 118.83(16)
C2 C7 C8 118.63(15)
C6 C7 C8 122.42(16)
C15 C16 H16 119.4
C17 C16 C15 121.19(17)
C17 C16 H16 119.4
C6 C5 H5 119.9
C6 C5 C4 120.19(17)
C4 C5 H5 119.9
C3 C4 C5 120.32(17)
C3 C4 H4 119.8
C5 C4 H4 119.8
C22 C23 H23 120.3
C22 C23 C24 119.48(17)
C24 C23 H23 120.3
C16 C17 H17 120.0
C16 C17 C18 119.97(18)
C18 C17 H17 120.0
C19 C18 C17 119.93(17)
C19 C18 H18 120.0
C17 C18 H18 120.0
C27 C33 H33A 109.5
C27 C33 H33B 109.5
C27 C33 H33C 109.5
H33A C33 H33B 109.5
H33A C33 H33C 109.5
H33B C33 H33C 109.5
C25 C24 C23 120.03(18)
C25 C24 H24 120.0
C23 C24 H24 120.0
O29 C30 H30A 109.7
O29 C30 H30B 109.7
O29 C30 C31 110.02(17)
H30A C30 H30B 108.2
C31 C30 H30A 109.7
C31 C30 H30B 109.7
C30 C31 H31A 109.5
C30 C31 H31B 109.5
C30 C31 H31C 109.5
H31A C31 H31B 109.5
H31A C31 H31C 109.5
H31B C31 H31C 109.5

loop_
_geom_bond_atom_site_label_1
_geom_bond_atom_site_label_2
_geom_bond_distance
O29 C28 1.348(2)
O29 C30 1.453(2)
O32 C28 1.200(2)
N14 C1 1.357(2)
N14 C13 1.315(2)
C11 C10 1.439(2)
C11 C26 1.468(2)
C11 C12 1.401(2)
C10 C1 1.409(2)
C10 C9 1.434(2)
C1 C2 1.446(2)
C26 C21 1.413(2)
C26 C25 1.402(3)
C12 C13 1.431(2)
C12 C15 1.463(2)
C9 H9 0.9300
C9 C8 1.351(2)
C20 C21 1.458(3)
C20 C15 1.412(2)
C20 C19 1.405(3)
C2 C3 1.411(2)
C2 C7 1.410(3)
C13 C27 1.524(2)
C3 H3 0.9300
C3 C4 1.378(3)
C21 C22 1.404(2)
C15 C16 1.406(3)
C27 H27 0.9800
C27 C28 1.511(3)
C27 C33 1.532(3)
C6 H6 0.9300
C6 C7 1.411(2)
C6 C5 1.367(3)
C8 H8 0.9300
C8 C7 1.428(2)
C25 H25 0.9300
C25 C24 1.377(3)
C22 H22 0.9300
C22 C23 1.371(3)
C19 H19 0.9300
C19 C18 1.369(3)
C16 H16 0.9300
C16 C17 1.377(3)
C5 H5 0.9300
C5 C4 1.394(3)
C4 H4 0.9300
C23 H23 0.9300
C23 C24 1.386(3)
C17 H17 0.9300
C17 C18 1.391(3)
C18 H18 0.9300
C33 H33A 0.9600
C33 H33B 0.9600
C33 H33C 0.9600
C24 H24 0.9300
C30 H30A 0.9700
C30 H30B 0.9700
C30 C31 1.493(3)
C31 H31A 0.9600
C31 H31B 0.9600
C31 H31C 0.9600
